data_7030334
loop_
_publ_author_name
'Yadav, Ashok'
'Srivastava, Anant Kumar'
'Balamurugan, Ayyakkalai'
'Boomishankar, Ramamoorthy'

_publ_section_title
;
 A cationic copper(i) iodide cluster MOF exhibiting unusual ligand
 assisted thermochromism.
;
_journal_issue 22
_journal_name_full 'Dalton transactions (Cambridge, England : 2003)'
_journal_page_first 8166
_journal_page_last 8169
_journal_paper_doi 10.1039/c4dt00050a
_journal_volume 43
_journal_year 2014
_chemical_formula_sum 'C27 H23 N6 O P S'
_chemical_formula_weight 510.54
_chemical_name_systematic
;
 ?
;
_space_group_crystal_system monoclinic
_space_group_IT_number 14
_space_group_name_Hall '-P 2yn'
_space_group_name_H-M_alt 'P 1 21/n 1'
_symmetry_space_group_name_Hall '-P 2yn'
_symmetry_space_group_name_H-M 'P 1 21/n 1'
_atom_sites_solution_hydrogens mixed
_audit_creation_method SHELXL-2013
_cell_angle_alpha 90
_cell_angle_beta 97.7630(10)
_cell_angle_gamma 90
_cell_formula_units_Z 4
_cell_length_a 12.5293(9)
_cell_length_b 13.0003(9)
_cell_length_c 16.0504(11)
_cell_measurement_reflns_used 6426
_cell_measurement_temperature 100(2)
_cell_measurement_theta_max 28.24
_cell_measurement_theta_min 2.71
_cell_volume 2590.4(3)
_computing_cell_refinement 'Bruker SAINT'
_computing_data_collection 'Bruker APEX2'
_computing_data_reduction 'Bruker SAINT'
_computing_molecular_graphics 'Bruker SHELXTL'
_computing_publication_material 'Bruker SHELXTL'
_computing_structure_refinement 'SHELXL-2013 (Sheldrick, 2013)'
_computing_structure_solution 'SHELXS-97 (Sheldrick, 2008)'
_diffrn_ambient_temperature 100(2)
_diffrn_measured_fraction_theta_full 0.998
_diffrn_measured_fraction_theta_max 0.994
_diffrn_measurement_device_type 'Bruker APEX-II CCD'
_diffrn_measurement_method 'omega and phi scans'
_diffrn_radiation_source 'fine-focus sealed tube'
_diffrn_radiation_type MoK\a
_diffrn_radiation_wavelength 0.71073
_diffrn_reflns_av_R_equivalents 0.0582
_diffrn_reflns_av_unetI/netI 0.0415
_diffrn_reflns_Laue_measured_fraction_full 0.998
_diffrn_reflns_Laue_measured_fraction_max 0.994
_diffrn_reflns_limit_h_max 16
_diffrn_reflns_limit_h_min -10
_diffrn_reflns_limit_k_max 17
_diffrn_reflns_limit_k_min -17
_diffrn_reflns_limit_l_max 21
_diffrn_reflns_limit_l_min -21
_diffrn_reflns_number 39121
_diffrn_reflns_point_group_measured_fraction_full 0.998
_diffrn_reflns_point_group_measured_fraction_max 0.994
_diffrn_reflns_theta_full 25.242
_diffrn_reflns_theta_max 28.456
_diffrn_reflns_theta_min 2.023
_exptl_absorpt_coefficient_mu 0.219
_exptl_absorpt_correction_T_max 0.746
_exptl_absorpt_correction_T_min 0.705
_exptl_absorpt_correction_type multi-scan
_exptl_absorpt_process_details SADABS
_exptl_crystal_colour 'pale yellow'
_exptl_crystal_density_diffrn 1.309
_exptl_crystal_density_method 'not measured'
_exptl_crystal_description prism
_exptl_crystal_F_000 1064
_exptl_crystal_size_max 0.1
_exptl_crystal_size_mid 0.07
_exptl_crystal_size_min 0.04
_refine_diff_density_max 0.438
_refine_diff_density_min -0.584
_refine_diff_density_rms 0.057
_refine_ls_extinction_method none
_refine_ls_goodness_of_fit_ref 1.021
_refine_ls_hydrogen_treatment mixed
_refine_ls_matrix_type full
_refine_ls_number_parameters 333
_refine_ls_number_reflns 6497
_refine_ls_number_restraints 0
_refine_ls_restrained_S_all 1.021
_refine_ls_R_factor_all 0.0578
_refine_ls_R_factor_gt 0.0391
_refine_ls_shift/su_max 0.001
_refine_ls_shift/su_mean 0.000
_refine_ls_structure_factor_coef Fsqd
_refine_ls_weighting_details 'w=1/[\s^2^(Fo^2^)+(0.0393P)^2^+1.4818P] where P=(Fo^2^+2Fc^2^)/3'
_refine_ls_weighting_scheme calc
_refine_ls_wR_factor_gt 0.0899
_refine_ls_wR_factor_ref 0.0994
_reflns_Friedel_coverage 0.000
_reflns_number_gt 5057
_reflns_number_total 6497
_reflns_threshold_expression 'I > 2\s(I)'
_cod_data_source_file c4dt00050a2.cif
_cod_data_source_block TRIAL1
_cod_depositor_comments 'Adding full bibliography for 7030334--7030336.cif.'
_cod_database_code 7030334
_shelx_space_group_comment
;
The symmetry employed for this shelxl refinement is uniquely defined
by the following loop, which should always be used as a source of
symmetry information in preference to the above space-group names.
They are only intended as comments.
;
_shelxl_version_number 2013-3

loop_
_space_group_symop_operation_xyz
'x, y, z'
'-x+1/2, y+1/2, -z+1/2'
'-x, -y, -z'
'x-1/2, -y-1/2, z-1/2'

loop_
_atom_site_label
_atom_site_type_symbol
_atom_site_fract_x
_atom_site_fract_y
_atom_site_fract_z
_atom_site_U_iso_or_equiv
_atom_site_adp_type
_atom_site_occupancy
_atom_site_site_symmetry_order
_atom_site_calc_flag
_atom_site_refinement_flags_posn
_atom_site_refinement_flags_adp
C11 C 0.77526(12) 0.67530(12) 0.03669(9) 0.0137(3) Uani 1 1 d . .
C12 C 0.72458(14) 0.65977(12) -0.04707(10) 0.0186(3) Uani 1 1 d . .
H12 H 0.7297 0.5934 -0.0710 0.022 Uiso 1 1 calc R U
C14 C 0.66481(13) 0.82726(12) -0.06025(10) 0.0183(3) Uani 1 1 d . .
C15 C 0.71151(13) 0.84970(12) 0.02289(10) 0.0163(3) Uani 1 1 d . .
C16 C 0.76707(13) 0.77104(12) 0.07136(10) 0.0157(3) Uani 1 1 d . .
H16 H 0.7986 0.7842 0.1276 0.019 Uiso 1 1 calc R U
C17 C 0.70093(15) 0.95083(13) 0.05341(11) 0.0233(4) Uani 1 1 d . .
H17 H 0.7311 0.9674 0.1093 0.028 Uiso 1 1 calc R U
C18 C 0.64800(16) 1.02482(13) 0.00363(12) 0.0274(4) Uani 1 1 d . .
H18 H 0.6414 1.0922 0.0252 0.033 Uiso 1 1 calc R U
C19 C 0.60310(15) 1.00215(13) -0.07939(12) 0.0259(4) Uani 1 1 d . .
H19 H 0.5671 1.0544 -0.1138 0.031 Uiso 1 1 calc R U
C20 C 0.61106(14) 0.90526(13) -0.11075(11) 0.0236(4) Uani 1 1 d . .
H20 H 0.5803 0.8903 -0.1668 0.028 Uiso 1 1 calc R U
C21 C 1.10304(13) 0.66476(11) 0.13587(10) 0.0157(3) Uani 1 1 d . .
C22 C 1.10957(13) 0.60677(12) 0.06196(10) 0.0176(3) Uani 1 1 d . .
H22 H 1.0453 0.5766 0.0344 0.021 Uiso 1 1 calc R U
C24 C 1.29173(13) 0.63681(12) 0.06762(10) 0.0180(3) Uani 1 1 d . .
C25 C 1.29317(13) 0.69600(12) 0.14173(10) 0.0175(3) Uani 1 1 d . .
C26 C 1.19620(13) 0.70833(12) 0.17587(10) 0.0178(3) Uani 1 1 d . .
H26 H 1.1951 0.7465 0.2262 0.021 Uiso 1 1 calc R U
C27 C 1.39219(14) 0.73917(13) 0.17885(11) 0.0235(4) Uani 1 1 d . .
H27 H 1.3949 0.7779 0.2293 0.028 Uiso 1 1 calc R U
C28 C 1.48372(14) 0.72549(14) 0.14271(12) 0.0262(4) Uani 1 1 d . .
H28 H 1.5495 0.7551 0.1680 0.031 Uiso 1 1 calc R U
C29 C 1.48142(15) 0.66790(15) 0.06838(12) 0.0289(4) Uani 1 1 d . .
H29 H 1.5455 0.6596 0.0435 0.035 Uiso 1 1 calc R U
C30 C 1.38764(14) 0.62369(14) 0.03159(12) 0.0252(4) Uani 1 1 d . .
H30 H 1.3870 0.5841 -0.0182 0.030 Uiso 1 1 calc R U
C31 C 0.74575(13) 0.61424(12) 0.26177(10) 0.0158(3) Uani 1 1 d . .
C32 C 0.68852(14) 0.52720(12) 0.22628(10) 0.0187(3) Uani 1 1 d . .
H32 H 0.7180 0.4897 0.1839 0.022 Uiso 1 1 calc R U
C34 C 0.55400(14) 0.54741(13) 0.31030(12) 0.0230(4) Uani 1 1 d . .
C35 C 0.60534(14) 0.63582(13) 0.34849(11) 0.0227(4) Uani 1 1 d . .
C36 C 0.70197(13) 0.66867(12) 0.32203(10) 0.0188(3) Uani 1 1 d . .
H36 H 0.7371 0.7286 0.3459 0.023 Uiso 1 1 calc R U
C37 C 0.55790(17) 0.68590(15) 0.41295(14) 0.0342(5) Uani 1 1 d . .
H37 H 0.5904 0.7460 0.4388 0.041 Uiso 1 1 calc R U
C38 C 0.46586(19) 0.64801(17) 0.43797(16) 0.0456(6) Uani 1 1 d . .
H38 H 0.4352 0.6816 0.4816 0.055 Uiso 1 1 calc R U
C39 C 0.41567(18) 0.55967(17) 0.39995(16) 0.0449(6) Uani 1 1 d . .
H39 H 0.3518 0.5341 0.4184 0.054 Uiso 1 1 calc R U
C40 C 0.45795(16) 0.51062(15) 0.33698(14) 0.0341(5) Uani 1 1 d . .
H40 H 0.4230 0.4517 0.3110 0.041 Uiso 1 1 calc R U
N1 N 0.82869(10) 0.59053(10) 0.07717(8) 0.0140(3) Uani 1 1 d . .
H1 H 0.8172 0.5310 0.0514 0.017 Uiso 1 1 calc R U
N2 N 1.00373(11) 0.67873(10) 0.16563(8) 0.0161(3) Uani 1 1 d . .
H2 H 0.9899 0.7399 0.1850 0.019 Uiso 1 1 calc R U
N3 N 0.84442(11) 0.64388(10) 0.23778(8) 0.0159(3) Uani 1 1 d . .
H3 H 0.8751 0.6984 0.2632 0.019 Uiso 1 1 calc R U
N13 N 0.67148(12) 0.73050(10) -0.09346(9) 0.0210(3) Uani 1 1 d . .
N23 N 1.19881(11) 0.59211(10) 0.02921(8) 0.0183(3) Uani 1 1 d . .
N33 N 0.59697(12) 0.49545(10) 0.24871(9) 0.0209(3) Uani 1 1 d . .
P1 P 0.91030(3) 0.58807(3) 0.16698(2) 0.01379(9) Uani 1 1 d . .
S1 S 0.96114(4) 0.44880(3) 0.18588(3) 0.02217(11) Uani 1 1 d . .
O1 O 0.52389(10) 0.30705(9) 0.19664(8) 0.0222(3) Uani 1 1 d . .
H1A H 0.5436(19) 0.3730(19) 0.2088(15) 0.045(7) Uiso 1 1 d . .
H1B H 0.463(2) 0.304(2) 0.1658(17) 0.057(8) Uiso 1 1 d . .

loop_
_atom_site_aniso_label
_atom_site_aniso_U_11
_atom_site_aniso_U_22
_atom_site_aniso_U_33
_atom_site_aniso_U_23
_atom_site_aniso_U_13
_atom_site_aniso_U_12
C11 0.0099(7) 0.0172(7) 0.0139(7) 0.0015(6) 0.0011(6) -0.0003(6)
C12 0.0208(8) 0.0156(7) 0.0180(8) -0.0019(6) -0.0020(6) -0.0004(6)
C14 0.0162(8) 0.0164(7) 0.0215(8) 0.0007(6) -0.0004(6) -0.0011(6)
C15 0.0141(8) 0.0165(7) 0.0182(7) 0.0000(6) 0.0013(6) -0.0001(6)
C16 0.0152(8) 0.0176(7) 0.0141(7) -0.0013(6) 0.0008(6) -0.0003(6)
C17 0.0270(10) 0.0195(8) 0.0223(8) -0.0032(7) -0.0001(7) 0.0022(7)
C18 0.0320(10) 0.0176(8) 0.0312(10) -0.0026(7) -0.0002(8) 0.0051(7)
C19 0.0253(10) 0.0202(8) 0.0305(9) 0.0051(7) -0.0025(7) 0.0047(7)
C20 0.0231(9) 0.0228(8) 0.0226(8) 0.0018(7) -0.0053(7) 0.0010(7)
C21 0.0154(8) 0.0143(7) 0.0170(7) 0.0013(6) 0.0015(6) 0.0001(6)
C22 0.0161(8) 0.0178(7) 0.0180(8) -0.0020(6) -0.0007(6) -0.0020(6)
C24 0.0150(8) 0.0172(7) 0.0217(8) 0.0013(6) 0.0019(6) 0.0001(6)
C25 0.0155(8) 0.0155(7) 0.0208(8) 0.0015(6) 0.0003(6) -0.0006(6)
C26 0.0164(8) 0.0187(7) 0.0181(8) -0.0025(6) 0.0011(6) -0.0013(6)
C27 0.0184(9) 0.0247(8) 0.0265(9) -0.0025(7) 0.0003(7) -0.0036(7)
C28 0.0149(8) 0.0277(9) 0.0349(10) 0.0010(8) -0.0006(7) -0.0042(7)
C29 0.0180(9) 0.0341(10) 0.0361(10) 0.0007(8) 0.0096(8) -0.0008(7)
C30 0.0211(9) 0.0264(9) 0.0287(9) -0.0036(7) 0.0062(7) 0.0002(7)
C31 0.0159(8) 0.0160(7) 0.0149(7) 0.0031(6) 0.0005(6) -0.0009(6)
C32 0.0204(8) 0.0175(7) 0.0184(8) -0.0006(6) 0.0037(6) -0.0017(6)
C34 0.0193(9) 0.0185(8) 0.0323(9) -0.0005(7) 0.0080(7) -0.0003(7)
C35 0.0220(9) 0.0172(8) 0.0304(9) -0.0020(7) 0.0091(7) 0.0012(7)
C36 0.0205(9) 0.0135(7) 0.0223(8) -0.0016(6) 0.0025(7) -0.0011(6)
C37 0.0336(11) 0.0256(9) 0.0475(12) -0.0108(9) 0.0201(9) -0.0033(8)
C38 0.0446(13) 0.0344(11) 0.0660(16) -0.0148(11) 0.0374(12) -0.0023(10)
C39 0.0322(12) 0.0361(11) 0.0734(17) -0.0087(11) 0.0327(12) -0.0058(9)
C40 0.0249(10) 0.0262(9) 0.0541(13) -0.0052(9) 0.0154(9) -0.0051(8)
N1 0.0148(7) 0.0127(6) 0.0138(6) -0.0020(5) -0.0008(5) 0.0008(5)
N2 0.0141(7) 0.0150(6) 0.0195(7) -0.0037(5) 0.0030(5) -0.0006(5)
N3 0.0172(7) 0.0159(6) 0.0148(6) -0.0023(5) 0.0025(5) -0.0050(5)
N13 0.0237(8) 0.0188(7) 0.0184(7) 0.0003(5) -0.0049(6) 0.0004(6)
N23 0.0170(7) 0.0195(6) 0.0184(7) -0.0020(5) 0.0022(5) -0.0005(5)
N33 0.0192(7) 0.0175(7) 0.0263(7) -0.0012(6) 0.0039(6) -0.0030(5)
P1 0.0134(2) 0.01348(18) 0.01386(19) 0.00000(14) -0.00053(14) -0.00059(15)
S1 0.0250(2) 0.01486(18) 0.0245(2) 0.00131(16) -0.00447(17) 0.00274(16)
O1 0.0215(7) 0.0148(6) 0.0271(7) 0.0033(5) -0.0076(5) -0.0017(5)

loop_
_atom_type_symbol
_atom_type_description
_atom_type_scat_dispersion_real
_atom_type_scat_dispersion_imag
_atom_type_scat_source
C C 0.0033 0.0016 'International Tables Vol C Tables 4.2.6.8 and 6.1.1.4'
H H 0.0000 0.0000 'International Tables Vol C Tables 4.2.6.8 and 6.1.1.4'
N N 0.0061 0.0033 'International Tables Vol C Tables 4.2.6.8 and 6.1.1.4'
O O 0.0106 0.0060 'International Tables Vol C Tables 4.2.6.8 and 6.1.1.4'
P P 0.1023 0.0942 'International Tables Vol C Tables 4.2.6.8 and 6.1.1.4'
S S 0.1246 0.1234 'International Tables Vol C Tables 4.2.6.8 and 6.1.1.4'

loop_
_geom_angle_atom_site_label_1
_geom_angle_atom_site_label_2
_geom_angle_atom_site_label_3
_geom_angle
C16 C11 N1 125.57(14)
C16 C11 C12 117.63(14)
N1 C11 C12 116.80(13)
N13 C12 C11 124.53(15)
N13 C12 H12 117.7
C11 C12 H12 117.7
N13 C14 C20 119.00(15)
N13 C14 C15 121.10(14)
C20 C14 C15 119.90(15)
C16 C15 C14 118.80(14)
C16 C15 C17 123.02(15)
C14 C15 C17 118.19(14)
C11 C16 C15 119.48(14)
C11 C16 H16 120.3
C15 C16 H16 120.3
C18 C17 C15 120.88(16)
C18 C17 H17 119.6
C15 C17 H17 119.6
C17 C18 C19 120.53(16)
C17 C18 H18 119.7
C19 C18 H18 119.7
C20 C19 C18 120.21(16)
C20 C19 H19 119.9
C18 C19 H19 119.9
C19 C20 C14 120.29(16)
C19 C20 H20 119.9
C14 C20 H20 119.9
C26 C21 N2 121.54(14)
C26 C21 C22 117.93(15)
N2 C21 C22 120.51(14)
N23 C22 C21 124.14(15)
N23 C22 H22 117.9
C21 C22 H22 117.9
N23 C24 C30 118.84(15)
N23 C24 C25 121.49(15)
C30 C24 C25 119.66(15)
C26 C25 C24 118.39(14)
C26 C25 C27 122.93(15)
C24 C25 C27 118.67(15)
C21 C26 C25 119.59(15)
C21 C26 H26 120.2
C25 C26 H26 120.2
C28 C27 C25 120.51(16)
C28 C27 H27 119.7
C25 C27 H27 119.7
C27 C28 C29 120.54(16)
C27 C28 H28 119.7
C29 C28 H28 119.7
C30 C29 C28 120.53(17)
C30 C29 H29 119.7
C28 C29 H29 119.7
C29 C30 C24 120.07(17)
C29 C30 H30 120.0
C24 C30 H30 120.0
C36 C31 N3 120.33(14)
C36 C31 C32 117.82(15)
N3 C31 C32 121.84(14)
N33 C32 C31 123.61(15)
N33 C32 H32 118.2
C31 C32 H32 118.2
N33 C34 C40 119.11(16)
N33 C34 C35 120.95(16)
C40 C34 C35 119.93(16)
C36 C35 C34 118.45(15)
C36 C35 C37 123.00(16)
C34 C35 C37 118.54(16)
C31 C36 C35 120.01(15)
C31 C36 H36 120.0
C35 C36 H36 120.0
C38 C37 C35 120.21(18)
C38 C37 H37 119.9
C35 C37 H37 119.9
C37 C38 C39 120.86(19)
C37 C38 H38 119.6
C39 C38 H38 119.6
C40 C39 C38 120.5(2)
C40 C39 H39 119.7
C38 C39 H39 119.7
C39 C40 C34 119.92(19)
C39 C40 H40 120.0
C34 C40 H40 120.0
C11 N1 P1 128.33(11)
C11 N1 H1 115.8
P1 N1 H1 115.8
C21 N2 P1 124.79(11)
C21 N2 H2 117.6
P1 N2 H2 117.6
C31 N3 P1 127.49(11)
C31 N3 H3 116.3
P1 N3 H3 116.3
C12 N13 C14 118.44(14)
C22 N23 C24 118.43(14)
C32 N33 C34 119.12(14)
N1 P1 N3 106.42(7)
N1 P1 N2 109.20(7)
N3 P1 N2 96.62(7)
N1 P1 S1 107.93(5)
N3 P1 S1 119.13(5)
N2 P1 S1 116.67(5)
H1A O1 H1B 112(2)

loop_
_geom_bond_atom_site_label_1
_geom_bond_atom_site_label_2
_geom_bond_distance
C11 C16 1.373(2)
C11 N1 1.4026(19)
C11 C12 1.421(2)
C12 N13 1.307(2)
C12 H12 0.9500
C14 N13 1.373(2)
C14 C20 1.411(2)
C14 C15 1.413(2)
C15 C16 1.410(2)
C15 C17 1.415(2)
C16 H16 0.9500
C17 C18 1.364(2)
C17 H17 0.9500
C18 C19 1.406(3)
C18 H18 0.9500
C19 C20 1.365(2)
C19 H19 0.9500
C20 H20 0.9500
C21 C26 1.376(2)
C21 N2 1.404(2)
C21 C22 1.417(2)
C22 N23 1.312(2)
C22 H22 0.9500
C24 N23 1.371(2)
C24 C30 1.413(2)
C24 C25 1.415(2)
C25 C26 1.408(2)
C25 C27 1.417(2)
C26 H26 0.9500
C27 C28 1.365(3)
C27 H27 0.9500
C28 C29 1.405(3)
C28 H28 0.9500
C29 C30 1.368(3)
C29 H29 0.9500
C30 H30 0.9500
C31 C36 1.371(2)
C31 N3 1.398(2)
C31 C32 1.417(2)
C32 N33 1.314(2)
C32 H32 0.9500
C34 N33 1.366(2)
C34 C40 1.414(3)
C34 C35 1.416(2)
C35 C36 1.403(2)
C35 C37 1.419(3)
C36 H36 0.9500
C37 C38 1.363(3)
C37 H37 0.9500
C38 C39 1.408(3)
C38 H38 0.9500
C39 C40 1.361(3)
C39 H39 0.9500
C40 H40 0.9500
N1 P1 1.6511(13)
N1 H1 0.8800
N2 P1 1.6634(13)
N2 H2 0.8800
N3 P1 1.6590(14)
N3 H3 0.8800
P1 S1 1.9297(6)
O1 H1A 0.91(3)
O1 H1B 0.85(3)

loop_
_geom_hbond_atom_site_label_D
_geom_hbond_atom_site_label_H
_geom_hbond_atom_site_label_A
_geom_hbond_distance_DH
_geom_hbond_distance_HA
_geom_hbond_distance_DA
_geom_hbond_angle_DHA
_geom_hbond_site_symmetry_A
N1 H1 N23 0.88 2.05 2.9177(18) 168.2 3_765
N2 H2 O1 0.88 2.12 2.8278(18) 137.1 2_655
N3 H3 O1 0.88 1.95 2.8039(17) 164.1 2_655
O1 H1A N33 0.91(3) 1.81(3) 2.7072(18) 170(2) .
O1 H1B N13 0.85(3) 1.97(3) 2.8067(19) 169(3) 3_665
